data_7029679
loop_
_publ_author_name
'Kall\"ane, Sabrina I'
'Braun, Thomas'
'Braun, Beatrice'
'Mebs, Stefan'

_publ_section_title
;
 Versatile reactivity of a rhodium(i) boryl complex towards ketones and
 imines.
;
_journal_issue 18
_journal_name_full 'Dalton transactions (Cambridge, England : 2003)'
_journal_page_first 6786
_journal_page_last 6801
_journal_paper_doi 10.1039/c4dt00080c
_journal_volume 43
_journal_year 2014
_chemical_formula_moiety 'C37 H68 B N O2 P3 Rh, 0.5(C6 H14)'
_chemical_formula_sum 'C40 H75 B N O2 P3 Rh'
_chemical_formula_weight 808.64
_chemical_name_systematic
; 
 ? 
;
_space_group_IT_number 15
_symmetry_cell_setting monoclinic
_symmetry_Int_Tables_number 15
_symmetry_space_group_name_Hall '-C 2yc'
_symmetry_space_group_name_H-M 'C 1 2/c 1'
_atom_sites_solution_hydrogens geom
_atom_sites_solution_primary direct
_atom_sites_solution_secondary difmap
_audit_creation_method SHELXL-97
_cell_angle_alpha 90.00
_cell_angle_beta 120.338(3)
_cell_angle_gamma 90.00
_cell_formula_units_Z 8
_cell_length_a 42.3611(15)
_cell_length_b 10.5311(2)
_cell_length_c 23.6156(8)
_cell_measurement_reflns_used 57872
_cell_measurement_temperature 100(2)
_cell_measurement_theta_max 28.28
_cell_measurement_theta_min 4.60
_cell_volume 9092.5(6)
_computing_cell_refinement 'X-AREA (Stoe & Cie, 2002)'
_computing_data_collection 'X-AREA (Stoe & Cie, 2002)'
_computing_data_reduction 'X-RED (Stoe & Cie, 2002)'
_computing_molecular_graphics 'PLATON, 1990'
_computing_publication_material 'PLATON, 1990'
_computing_structure_refinement 'SHELXL97 (Sheldrick, 1997)'
_computing_structure_solution 'SHELXS97 (Sheldrick, 1997)'
_diffrn_ambient_temperature 100(2)
_diffrn_measured_fraction_theta_full 0.994
_diffrn_measured_fraction_theta_max 0.994
_diffrn_measurement_device_type 'STOE IPDS-2t'
_diffrn_measurement_method 'rotation method'
_diffrn_radiation_monochromator graphite
_diffrn_radiation_source 'fine-focus sealed tube'
_diffrn_radiation_type MoK\a
_diffrn_radiation_wavelength 0.71073
_diffrn_reflns_av_R_equivalents 0.0994
_diffrn_reflns_av_sigmaI/netI 0.0499
_diffrn_reflns_limit_h_max 52
_diffrn_reflns_limit_h_min -52
_diffrn_reflns_limit_k_max 11
_diffrn_reflns_limit_k_min -12
_diffrn_reflns_limit_l_max 29
_diffrn_reflns_limit_l_min -29
_diffrn_reflns_number 46376
_diffrn_reflns_theta_full 26.00
_diffrn_reflns_theta_max 26.00
_diffrn_reflns_theta_min 4.67
_exptl_absorpt_coefficient_mu 0.512
_exptl_absorpt_correction_T_max 0.9090
_exptl_absorpt_correction_T_min 0.7912
_exptl_absorpt_correction_type multi-scan
_exptl_absorpt_process_details 'PLATON, 1990'
_exptl_crystal_colour 'pale yellow'
_exptl_crystal_density_diffrn 1.181
_exptl_crystal_density_method 'not measured'
_exptl_crystal_description rod
_exptl_crystal_F_000 3464
_exptl_crystal_size_max 0.48
_exptl_crystal_size_mid 0.29
_exptl_crystal_size_min 0.19
_refine_diff_density_max 1.021
_refine_diff_density_min -2.857
_refine_diff_density_rms 0.099
_refine_ls_extinction_method none
_refine_ls_goodness_of_fit_ref 1.059
_refine_ls_hydrogen_treatment constr
_refine_ls_matrix_type full
_refine_ls_number_parameters 440
_refine_ls_number_reflns 8863
_refine_ls_number_restraints 0
_refine_ls_restrained_S_all 1.059
_refine_ls_R_factor_all 0.0692
_refine_ls_R_factor_gt 0.0567
_refine_ls_shift/su_max 0.000
_refine_ls_shift/su_mean 0.000
_refine_ls_structure_factor_coef Fsqd
_refine_ls_weighting_details 'calc w=1/[\s^2^(Fo^2^)+(0.0904P)^2^+29.6551P] where P=(Fo^2^+2Fc^2^)/3'
_refine_ls_weighting_scheme calc
_refine_ls_wR_factor_gt 0.1529
_refine_ls_wR_factor_ref 0.1630
_reflns_number_gt 7295
_reflns_number_total 8863
_reflns_threshold_expression >2sigma(I)
_cod_data_source_file c4dt00080c1.cif
_cod_data_source_block complex13_sk263
_cod_original_cell_volume 9092.5(5)
_cod_original_sg_symbol_H-M 'C 2/c'
_cod_database_code 7029679

loop_
_symmetry_equiv_pos_as_xyz
'x, y, z'
'-x, y, -z+1/2'
'x+1/2, y+1/2, z'
'-x+1/2, y+1/2, -z+1/2'
'-x, -y, -z'
'x, -y, z-1/2'
'-x+1/2, -y+1/2, -z'
'x+1/2, -y+1/2, z-1/2'

loop_
_atom_site_label
_atom_site_type_symbol
_atom_site_fract_x
_atom_site_fract_y
_atom_site_fract_z
_atom_site_U_iso_or_equiv
_atom_site_adp_type
_atom_site_occupancy
_atom_site_symmetry_multiplicity
_atom_site_calc_flag
_atom_site_refinement_flags
Rh1 Rh 0.102969(8) 0.47246(3) 0.216128(14) 0.02340(12) Uani 1 1 d .
P1 P 0.11589(3) 0.41535(9) 0.32008(5) 0.0251(2) Uani 1 1 d .
P2 P 0.07771(3) 0.27671(10) 0.16995(5) 0.0272(2) Uani 1 1 d .
P3 P 0.08670(3) 0.59143(11) 0.12174(5) 0.0355(3) Uani 1 1 d .
O1 O 0.24121(7) 0.6521(3) 0.41348(12) 0.0257(6) Uani 1 1 d .
O2 O 0.24836(8) 0.4633(2) 0.37154(13) 0.0265(6) Uani 1 1 d .
N1 N 0.19211(9) 0.5788(3) 0.30281(15) 0.0229(6) Uani 1 1 d .
C1 C 0.14662(12) 0.5190(4) 0.3895(2) 0.0305(9) Uani 1 1 d .
H1A H 0.1689 0.5343 0.3870 0.037 Uiso 1 1 calc R
H1B H 0.1343 0.6019 0.3835 0.037 Uiso 1 1 calc R
C2 C 0.15852(15) 0.4711(4) 0.4590(2) 0.0393(11) Uani 1 1 d .
H2A H 0.1370 0.4433 0.4608 0.059 Uiso 1 1 calc R
H2B H 0.1708 0.5399 0.4906 0.059 Uiso 1 1 calc R
H2C H 0.1754 0.3996 0.4699 0.059 Uiso 1 1 calc R
C3 C 0.13733(12) 0.2602(4) 0.3540(2) 0.0298(8) Uani 1 1 d .
H3A H 0.1397 0.2484 0.3976 0.036 Uiso 1 1 calc R
H3B H 0.1215 0.1916 0.3249 0.036 Uiso 1 1 calc R
C4 C 0.17513(12) 0.2508(4) 0.3609(2) 0.0319(9) Uani 1 1 d .
H4A H 0.1728 0.2596 0.3176 0.048 Uiso 1 1 calc R
H4B H 0.1860 0.1682 0.3797 0.048 Uiso 1 1 calc R
H4C H 0.1908 0.3187 0.3898 0.048 Uiso 1 1 calc R
C5 C 0.07621(12) 0.4089(5) 0.3327(2) 0.0376(10) Uani 1 1 d .
H5A H 0.0596 0.3402 0.3051 0.045 Uiso 1 1 calc R
H5B H 0.0850 0.3872 0.3791 0.045 Uiso 1 1 calc R
C6 C 0.05481(15) 0.5329(5) 0.3161(3) 0.0505(13) Uani 1 1 d .
H6A H 0.0706 0.6003 0.3453 0.076 Uiso 1 1 calc R
H6B H 0.0336 0.5223 0.3219 0.076 Uiso 1 1 calc R
H6C H 0.0464 0.5560 0.2705 0.076 Uiso 1 1 calc R
C7 C 0.11027(12) 0.1439(4) 0.1916(2) 0.0314(9) Uani 1 1 d .
H7A H 0.1236 0.1336 0.2399 0.038 Uiso 1 1 calc R
H7B H 0.0962 0.0650 0.1723 0.038 Uiso 1 1 calc R
C8 C 0.13803(14) 0.1577(5) 0.1696(2) 0.0427(11) Uani 1 1 d .
H8A H 0.1255 0.1545 0.1215 0.064 Uiso 1 1 calc R
H8B H 0.1558 0.0883 0.1880 0.064 Uiso 1 1 calc R
H8C H 0.1507 0.2392 0.1849 0.064 Uiso 1 1 calc R
C9 C 0.05014(13) 0.2531(4) 0.0799(2) 0.0366(10) Uani 1 1 d .
H9A H 0.0306 0.3181 0.0620 0.044 Uiso 1 1 calc R
H9B H 0.0661 0.2707 0.0615 0.044 Uiso 1 1 calc R
C10 C 0.03211(15) 0.1237(5) 0.0539(2) 0.0481(12) Uani 1 1 d .
H10A H 0.0508 0.0571 0.0720 0.072 Uiso 1 1 calc R
H10B H 0.0201 0.1231 0.0059 0.072 Uiso 1 1 calc R
H10C H 0.0139 0.1082 0.0671 0.072 Uiso 1 1 calc R
C11 C 0.04646(12) 0.2034(4) 0.1934(2) 0.0364(10) Uani 1 1 d .
H11A H 0.0397 0.1176 0.1738 0.044 Uiso 1 1 calc R
H11B H 0.0595 0.1936 0.2417 0.044 Uiso 1 1 calc R
C12 C 0.01174(13) 0.2804(5) 0.1717(3) 0.0474(12) Uani 1 1 d .
H12A H 0.0183 0.3678 0.1876 0.071 Uiso 1 1 calc R
H12B H -0.0024 0.2423 0.1898 0.071 Uiso 1 1 calc R
H12C H -0.0030 0.2806 0.1237 0.071 Uiso 1 1 calc R
C13 C 0.07995(15) 0.5228(5) 0.0449(2) 0.0454(12) Uani 1 1 d .
H13A H 0.0589 0.4636 0.0271 0.055 Uiso 1 1 calc R
H13B H 0.0738 0.5917 0.0125 0.055 Uiso 1 1 calc R
C14 C 0.11299(18) 0.4528(6) 0.0535(3) 0.0567(14) Uani 1 1 d .
H14A H 0.1334 0.5122 0.0679 0.085 Uiso 1 1 calc R
H14B H 0.1074 0.4146 0.0116 0.085 Uiso 1 1 calc R
H14C H 0.1196 0.3859 0.0864 0.085 Uiso 1 1 calc R
C15 C 0.11908(14) 0.7244(5) 0.1300(2) 0.0479(12) Uani 1 1 d .
H15A H 0.1214 0.7828 0.1647 0.057 Uiso 1 1 calc R
H15B H 0.1435 0.6865 0.1456 0.057 Uiso 1 1 calc R
C16 C 0.10952(17) 0.8026(6) 0.0701(3) 0.0565(14) Uani 1 1 d .
H16A H 0.1105 0.7490 0.0371 0.085 Uiso 1 1 calc R
H16B H 0.1271 0.8724 0.0822 0.085 Uiso 1 1 calc R
H16C H 0.0848 0.8372 0.0521 0.085 Uiso 1 1 calc R
C17 C 0.04479(14) 0.6832(6) 0.0940(3) 0.0563(14) Uani 1 1 d .
H17A H 0.0503 0.7572 0.1234 0.068 Uiso 1 1 calc R
H17B H 0.0365 0.7159 0.0494 0.068 Uiso 1 1 calc R
C18 C 0.01436(15) 0.6073(6) 0.0929(3) 0.0638(17) Uani 1 1 d .
H18A H 0.0078 0.5368 0.0619 0.096 Uiso 1 1 calc R
H18B H -0.0070 0.6621 0.0793 0.096 Uiso 1 1 calc R
H18C H 0.0225 0.5737 0.1369 0.096 Uiso 1 1 calc R
C19 C 0.12713(10) 0.6436(4) 0.26138(18) 0.0243(7) Uani 1 1 d .
C20 C 0.16508(10) 0.6735(4) 0.29188(17) 0.0230(7) Uani 1 1 d .
C21 C 0.18602(11) 0.4901(4) 0.25041(18) 0.0237(7) Uani 1 1 d .
H21A H 0.1595 0.4875 0.2178 0.028 Uiso 1 1 calc R
H21B H 0.1935 0.4040 0.2694 0.028 Uiso 1 1 calc R
C22 C 0.20670(10) 0.5239(4) 0.21545(18) 0.0246(8) Uani 1 1 d .
C23 C 0.21208(11) 0.4305(4) 0.17944(19) 0.0277(8) Uani 1 1 d .
H23 H 0.2031 0.3471 0.1777 0.033 Uiso 1 1 calc R
C24 C 0.23043(11) 0.4578(4) 0.1460(2) 0.0327(9) Uani 1 1 d .
H24 H 0.2340 0.3930 0.1217 0.039 Uiso 1 1 calc R
C25 C 0.24364(12) 0.5794(5) 0.1480(2) 0.0382(10) Uani 1 1 d .
H25 H 0.2560 0.5982 0.1247 0.046 Uiso 1 1 calc R
C26 C 0.23876(12) 0.6733(4) 0.1842(2) 0.0346(9) Uani 1 1 d .
H26 H 0.2481 0.7563 0.1864 0.041 Uiso 1 1 calc R
C27 C 0.22003(11) 0.6455(4) 0.21743(19) 0.0285(8) Uani 1 1 d .
H27 H 0.2164 0.7103 0.2416 0.034 Uiso 1 1 calc R
C28 C 0.27329(11) 0.5893(4) 0.46631(18) 0.0276(8) Uani 1 1 d .
C29 C 0.28370(11) 0.4927(4) 0.42811(19) 0.0270(8) Uani 1 1 d .
C30 C 0.30120(13) 0.3701(4) 0.4651(2) 0.0357(9) Uani 1 1 d .
H30A H 0.2837 0.3240 0.4730 0.054 Uiso 1 1 calc R
H30B H 0.3231 0.3904 0.5071 0.054 Uiso 1 1 calc R
H30C H 0.3081 0.3172 0.4388 0.054 Uiso 1 1 calc R
C31 C 0.30652(12) 0.5516(5) 0.4014(2) 0.0359(9) Uani 1 1 d .
H31A H 0.3078 0.4926 0.3706 0.054 Uiso 1 1 calc R
H31B H 0.3313 0.5690 0.4378 0.054 Uiso 1 1 calc R
H31C H 0.2951 0.6312 0.3787 0.054 Uiso 1 1 calc R
C32 C 0.26094(13) 0.5251(4) 0.5098(2) 0.0351(10) Uani 1 1 d .
H32A H 0.2495 0.5882 0.5243 0.053 Uiso 1 1 calc R
H32B H 0.2822 0.4878 0.5482 0.053 Uiso 1 1 calc R
H32C H 0.2432 0.4582 0.4849 0.053 Uiso 1 1 calc R
C33 C 0.30244(12) 0.6876(4) 0.5058(2) 0.0365(10) Uani 1 1 d .
H33A H 0.3074 0.7382 0.4764 0.055 Uiso 1 1 calc R
H33B H 0.3249 0.6447 0.5383 0.055 Uiso 1 1 calc R
H33C H 0.2938 0.7435 0.5284 0.055 Uiso 1 1 calc R
C34 C 0.17770(11) 0.7960(4) 0.31475(18) 0.0266(8) Uani 1 1 d .
H34 H 0.2029 0.8151 0.3325 0.032 Uiso 1 1 calc R
C35 C 0.15412(11) 0.8901(4) 0.3120(2) 0.0312(9) Uani 1 1 d .
H35 H 0.1631 0.9730 0.3278 0.037 Uiso 1 1 calc R
C36 C 0.11732(12) 0.8623(4) 0.2858(2) 0.0329(9) Uani 1 1 d .
H36 H 0.1010 0.9252 0.2849 0.040 Uiso 1 1 calc R
C37 C 0.10457(11) 0.7420(4) 0.2611(2) 0.0296(8) Uani 1 1 d .
H37 H 0.0792 0.7250 0.2429 0.036 Uiso 1 1 calc R
B1 B 0.22597(12) 0.5676(4) 0.3610(2) 0.0221(8) Uani 1 1 d .
C39 C 0.1014(2) 0.9907(8) 0.4199(4) 0.033 Uiso 0.50 1 d P
H39A H 0.1138 1.0381 0.4618 0.033 Uiso 0.50 1 calc PR
H39B H 0.1161 0.9990 0.3982 0.033 Uiso 0.50 1 calc PR
C40 C 0.0975(2) 0.8518(8) 0.4325(4) 0.033 Uiso 0.50 1 d P
H40A H 0.1009 0.7978 0.4017 0.033 Uiso 0.50 1 calc PR
H40B H 0.1165 0.8288 0.4778 0.033 Uiso 0.50 1 calc PR
C38 C 0.0673(2) 1.0377(8) 0.3807(4) 0.033 Uiso 0.50 1 d P
H38A H 0.0619 1.0384 0.3351 0.033 Uiso 0.50 1 calc PR
H38B H 0.0660 1.1245 0.3943 0.033 Uiso 0.50 1 calc PR
H38C H 0.0495 0.9843 0.3842 0.033 Uiso 0.50 1 calc PR
C41 C 0.0642(2) 0.8319(9) 0.4244(4) 0.033 Uiso 0.50 1 d P
H41A H 0.0609 0.8790 0.4574 0.033 Uiso 0.50 1 calc PR
H41B H 0.0597 0.7404 0.4271 0.033 Uiso 0.50 1 calc PR
C42 C 0.0384(2) 0.8858(9) 0.3528(4) 0.033 Uiso 0.50 1 d P
H42A H 0.0391 0.9787 0.3597 0.033 Uiso 0.50 1 calc PR
H42B H 0.0527 0.8712 0.3307 0.033 Uiso 0.50 1 calc PR
C43 C 0.0053(2) 0.8658(8) 0.3071(4) 0.033 Uiso 0.50 1 d P
H43A H 0.0026 0.7769 0.2931 0.033 Uiso 0.50 1 calc PR
H43B H -0.0006 0.9214 0.2698 0.033 Uiso 0.50 1 calc PR
H43C H -0.0113 0.8838 0.3236 0.033 Uiso 0.50 1 calc PR

loop_
_atom_site_aniso_label
_atom_site_aniso_U_11
_atom_site_aniso_U_22
_atom_site_aniso_U_33
_atom_site_aniso_U_23
_atom_site_aniso_U_13
_atom_site_aniso_U_12
Rh1 0.02432(18) 0.02012(18) 0.02627(18) 0.00167(11) 0.01316(14) -0.00161(11)
P1 0.0300(5) 0.0221(5) 0.0293(5) 0.0002(4) 0.0194(4) -0.0016(4)
P2 0.0284(5) 0.0233(5) 0.0312(5) -0.0007(4) 0.0159(4) -0.0037(4)
P3 0.0390(6) 0.0323(6) 0.0281(5) 0.0069(4) 0.0118(5) -0.0015(5)
O1 0.0283(14) 0.0250(14) 0.0209(12) 0.0011(10) 0.0104(11) 0.0064(11)
O2 0.0303(15) 0.0244(14) 0.0263(13) 0.0014(11) 0.0155(12) 0.0055(11)
N1 0.0265(16) 0.0202(15) 0.0246(15) 0.0004(12) 0.0149(13) 0.0007(13)
C1 0.038(2) 0.027(2) 0.035(2) -0.0005(17) 0.0244(19) -0.0013(17)
C2 0.056(3) 0.035(2) 0.034(2) -0.0050(18) 0.028(2) -0.009(2)
C3 0.041(2) 0.0234(19) 0.029(2) -0.0003(16) 0.0208(18) -0.0053(17)
C4 0.036(2) 0.026(2) 0.033(2) 0.0048(16) 0.0168(18) 0.0048(17)
C5 0.039(2) 0.038(2) 0.049(3) -0.002(2) 0.031(2) -0.0057(19)
C6 0.044(3) 0.043(3) 0.083(4) -0.009(3) 0.046(3) -0.004(2)
C7 0.037(2) 0.026(2) 0.032(2) -0.0017(16) 0.0182(18) -0.0008(17)
C8 0.046(3) 0.040(3) 0.050(3) -0.006(2) 0.031(2) 0.001(2)
C9 0.035(2) 0.035(2) 0.035(2) -0.0006(18) 0.0136(19) -0.0042(19)
C10 0.052(3) 0.040(3) 0.037(2) -0.007(2) 0.012(2) -0.012(2)
C11 0.039(2) 0.029(2) 0.047(2) -0.0061(19) 0.026(2) -0.0094(18)
C12 0.034(2) 0.047(3) 0.066(3) -0.005(2) 0.028(2) -0.009(2)
C13 0.055(3) 0.046(3) 0.031(2) 0.005(2) 0.019(2) -0.013(2)
C14 0.070(4) 0.058(3) 0.054(3) -0.005(3) 0.041(3) -0.013(3)
C15 0.044(3) 0.057(3) 0.035(2) 0.006(2) 0.014(2) 0.001(2)
C16 0.062(3) 0.049(3) 0.053(3) 0.016(3) 0.025(3) -0.009(3)
C17 0.041(3) 0.056(3) 0.055(3) 0.014(3) 0.012(2) 0.004(3)
C18 0.036(3) 0.065(4) 0.069(4) 0.022(3) 0.011(3) -0.004(3)
C19 0.0270(19) 0.0192(17) 0.0271(18) 0.0044(15) 0.0140(16) 0.0012(15)
C20 0.0250(18) 0.0230(18) 0.0225(17) 0.0026(14) 0.0132(15) 0.0000(15)
C21 0.0276(19) 0.0221(18) 0.0255(18) -0.0005(15) 0.0163(16) -0.0009(15)
C22 0.0237(18) 0.027(2) 0.0227(17) -0.0001(15) 0.0110(15) -0.0010(15)
C23 0.0278(19) 0.030(2) 0.0261(18) -0.0025(16) 0.0142(16) -0.0015(16)
C24 0.027(2) 0.045(3) 0.028(2) -0.0035(18) 0.0149(17) 0.0011(18)
C25 0.039(2) 0.050(3) 0.036(2) 0.001(2) 0.026(2) -0.005(2)
C26 0.038(2) 0.037(2) 0.034(2) 0.0016(18) 0.0220(19) -0.0080(19)
C27 0.032(2) 0.028(2) 0.0272(19) -0.0006(16) 0.0164(17) -0.0015(16)
C28 0.030(2) 0.028(2) 0.0236(18) 0.0059(15) 0.0120(16) 0.0109(16)
C29 0.028(2) 0.0260(19) 0.0256(18) 0.0002(15) 0.0126(16) 0.0048(16)
C30 0.037(2) 0.032(2) 0.032(2) 0.0057(18) 0.0135(18) 0.0130(19)
C31 0.032(2) 0.043(2) 0.037(2) 0.0018(19) 0.0205(19) 0.0038(19)
C32 0.040(2) 0.041(3) 0.026(2) 0.0082(18) 0.0177(19) 0.0135(19)
C33 0.035(2) 0.035(2) 0.031(2) -0.0022(18) 0.0105(18) 0.0070(19)
C34 0.0281(19) 0.0219(19) 0.0250(18) 0.0043(15) 0.0098(16) 0.0002(15)
C35 0.033(2) 0.0196(19) 0.032(2) -0.0013(16) 0.0105(18) 0.0010(16)
C36 0.035(2) 0.024(2) 0.038(2) 0.0044(17) 0.0170(19) 0.0072(17)
C37 0.028(2) 0.027(2) 0.033(2) 0.0037(16) 0.0148(17) 0.0026(16)
B1 0.024(2) 0.024(2) 0.0221(19) 0.0022(16) 0.0146(17) 0.0011(17)

loop_
_atom_type_symbol
_atom_type_description
_atom_type_scat_dispersion_real
_atom_type_scat_dispersion_imag
_atom_type_scat_source
C C 0.0033 0.0016 'International Tables Vol C Tables 4.2.6.8 and 6.1.1.4'
H H 0.0000 0.0000 'International Tables Vol C Tables 4.2.6.8 and 6.1.1.4'
B B 0.0013 0.0007 'International Tables Vol C Tables 4.2.6.8 and 6.1.1.4'
N N 0.0061 0.0033 'International Tables Vol C Tables 4.2.6.8 and 6.1.1.4'
O O 0.0106 0.0060 'International Tables Vol C Tables 4.2.6.8 and 6.1.1.4'
P P 0.1023 0.0942 'International Tables Vol C Tables 4.2.6.8 and 6.1.1.4'
Rh Rh -1.1178 0.9187 'International Tables Vol C Tables 4.2.6.8 and 6.1.1.4'

loop_
_geom_angle_atom_site_label_1
_geom_angle_atom_site_label_2
_geom_angle_atom_site_label_3
_geom_angle
C19 Rh1 P1 83.61(10)
C19 Rh1 P2 177.45(11)
P1 Rh1 P2 94.22(4)
C19 Rh1 P3 81.79(10)
P1 Rh1 P3 162.02(4)
P2 Rh1 P3 100.59(4)
C3 P1 C1 99.53(19)
C3 P1 C5 100.7(2)
C1 P1 C5 99.7(2)
C3 P1 Rh1 119.56(13)
C1 P1 Rh1 118.17(13)
C5 P1 Rh1 115.73(16)
C11 P2 C7 98.6(2)
C11 P2 C9 99.0(2)
C7 P2 C9 99.6(2)
C11 P2 Rh1 117.41(15)
C7 P2 Rh1 116.06(14)
C9 P2 Rh1 122.07(15)
C17 P3 C13 102.5(3)
C17 P3 C15 99.6(3)
C13 P3 C15 97.8(2)
C17 P3 Rh1 112.9(2)
C13 P3 Rh1 123.71(17)
C15 P3 Rh1 116.60(15)
B1 O1 C28 106.5(3)
B1 O2 C29 106.9(3)
B1 N1 C20 124.1(3)
B1 N1 C21 115.5(3)
C20 N1 C21 120.3(3)
C2 C1 P1 117.2(3)
C2 C1 H1A 108.0
P1 C1 H1A 108.0
C2 C1 H1B 108.0
P1 C1 H1B 108.0
H1A C1 H1B 107.2
C1 C2 H2A 109.5
C1 C2 H2B 109.5
H2A C2 H2B 109.5
C1 C2 H2C 109.5
H2A C2 H2C 109.5
H2B C2 H2C 109.5
C4 C3 P1 111.3(3)
C4 C3 H3A 109.4
P1 C3 H3A 109.4
C4 C3 H3B 109.4
P1 C3 H3B 109.4
H3A C3 H3B 108.0
C3 C4 H4A 109.5
C3 C4 H4B 109.5
H4A C4 H4B 109.5
C3 C4 H4C 109.5
H4A C4 H4C 109.5
H4B C4 H4C 109.5
C6 C5 P1 113.4(3)
C6 C5 H5A 108.9
P1 C5 H5A 108.9
C6 C5 H5B 108.9
P1 C5 H5B 108.9
H5A C5 H5B 107.7
C5 C6 H6A 109.5
C5 C6 H6B 109.5
H6A C6 H6B 109.5
C5 C6 H6C 109.5
H6A C6 H6C 109.5
H6B C6 H6C 109.5
C8 C7 P2 115.7(3)
C8 C7 H7A 108.4
P2 C7 H7A 108.4
C8 C7 H7B 108.4
P2 C7 H7B 108.4
H7A C7 H7B 107.4
C7 C8 H8A 109.5
C7 C8 H8B 109.5
H8A C8 H8B 109.5
C7 C8 H8C 109.5
H8A C8 H8C 109.5
H8B C8 H8C 109.5
C10 C9 P2 118.5(3)
C10 C9 H9A 107.7
P2 C9 H9A 107.7
C10 C9 H9B 107.7
P2 C9 H9B 107.7
H9A C9 H9B 107.1
C9 C10 H10A 109.5
C9 C10 H10B 109.5
H10A C10 H10B 109.5
C9 C10 H10C 109.5
H10A C10 H10C 109.5
H10B C10 H10C 109.5
C12 C11 P2 113.2(3)
C12 C11 H11A 108.9
P2 C11 H11A 108.9
C12 C11 H11B 108.9
P2 C11 H11B 108.9
H11A C11 H11B 107.8
C11 C12 H12A 109.5
C11 C12 H12B 109.5
H12A C12 H12B 109.5
C11 C12 H12C 109.5
H12A C12 H12C 109.5
H12B C12 H12C 109.5
C14 C13 P3 113.0(4)
C14 C13 H13A 109.0
P3 C13 H13A 109.0
C14 C13 H13B 109.0
P3 C13 H13B 109.0
H13A C13 H13B 107.8
C13 C14 H14A 109.5
C13 C14 H14B 109.5
H14A C14 H14B 109.5
C13 C14 H14C 109.5
H14A C14 H14C 109.5
H14B C14 H14C 109.5
C16 C15 P3 118.0(4)
C16 C15 H15A 107.8
P3 C15 H15A 107.8
C16 C15 H15B 107.8
P3 C15 H15B 107.8
H15A C15 H15B 107.1
C15 C16 H16A 109.5
C15 C16 H16B 109.5
H16A C16 H16B 109.5
C15 C16 H16C 109.5
H16A C16 H16C 109.5
H16B C16 H16C 109.5
C18 C17 P3 113.2(4)
C18 C17 H17A 108.9
P3 C17 H17A 108.9
C18 C17 H17B 108.9
P3 C17 H17B 108.9
H17A C17 H17B 107.8
C17 C18 H18A 109.5
C17 C18 H18B 109.5
H18A C18 H18B 109.5
C17 C18 H18C 109.5
H18A C18 H18C 109.5
H18B C18 H18C 109.5
C37 C19 C20 115.4(3)
C37 C19 Rh1 118.6(3)
C20 C19 Rh1 126.0(3)
C34 C20 C19 120.9(3)
C34 C20 N1 117.2(3)
C19 C20 N1 121.9(3)
N1 C21 C22 114.0(3)
N1 C21 H21A 108.8
C22 C21 H21A 108.8
N1 C21 H21B 108.8
C22 C21 H21B 108.8
H21A C21 H21B 107.7
C27 C22 C23 118.8(4)
C27 C22 C21 122.2(3)
C23 C22 C21 118.9(3)
C24 C23 C22 120.8(4)
C24 C23 H23 119.6
C22 C23 H23 119.6
C23 C24 C25 120.2(4)
C23 C24 H24 119.9
C25 C24 H24 119.9
C24 C25 C26 119.6(4)
C24 C25 H25 120.2
C26 C25 H25 120.2
C25 C26 C27 119.9(4)
C25 C26 H26 120.0
C27 C26 H26 120.0
C22 C27 C26 120.6(4)
C22 C27 H27 119.7
C26 C27 H27 119.7
O1 C28 C33 109.5(3)
O1 C28 C32 106.8(3)
C33 C28 C32 109.7(3)
O1 C28 C29 102.3(3)
C33 C28 C29 114.8(3)
C32 C28 C29 113.2(3)
O2 C29 C30 108.9(3)
O2 C29 C31 106.3(3)
C30 C29 C31 110.7(3)
O2 C29 C28 102.1(3)
C30 C29 C28 114.7(3)
C31 C29 C28 113.3(3)
C29 C30 H30A 109.5
C29 C30 H30B 109.5
H30A C30 H30B 109.5
C29 C30 H30C 109.5
H30A C30 H30C 109.5
H30B C30 H30C 109.5
C29 C31 H31A 109.5
C29 C31 H31B 109.5
H31A C31 H31B 109.5
C29 C31 H31C 109.5
H31A C31 H31C 109.5
H31B C31 H31C 109.5
C28 C32 H32A 109.5
C28 C32 H32B 109.5
H32A C32 H32B 109.5
C28 C32 H32C 109.5
H32A C32 H32C 109.5
H32B C32 H32C 109.5
C28 C33 H33A 109.5
C28 C33 H33B 109.5
H33A C33 H33B 109.5
C28 C33 H33C 109.5
H33A C33 H33C 109.5
H33B C33 H33C 109.5
C35 C34 C20 121.1(4)
C35 C34 H34 119.4
C20 C34 H34 119.4
C34 C35 C36 119.4(4)
C34 C35 H35 120.3
C36 C35 H35 120.3
C37 C36 C35 119.5(4)
C37 C36 H36 120.3
C35 C36 H36 120.3
C36 C37 C19 123.5(4)
C36 C37 H37 118.2
C19 C37 H37 118.2
O2 B1 O1 112.2(3)
O2 B1 N1 120.6(3)
O1 B1 N1 127.1(4)
C38 C39 C40 107.7(8)
C38 C39 H39A 110.2
C40 C39 H39A 110.2
C38 C39 H39B 110.2
C40 C39 H39B 110.2
H39A C39 H39B 108.5
C41 C40 C39 109.4(8)
C41 C40 H40A 109.8
C39 C40 H40A 109.8
C41 C40 H40B 109.8
C39 C40 H40B 109.8
H40A C40 H40B 108.2
C39 C38 H38A 109.5
C39 C38 H38B 109.5
H38A C38 H38B 109.5
C39 C38 H38C 109.5
H38A C38 H38C 109.5
H38B C38 H38C 109.5
C40 C41 C42 101.8(7)
C40 C41 H41A 111.4
C42 C41 H41A 111.4
C40 C41 H41B 111.4
C42 C41 H41B 111.4
H41A C41 H41B 109.3
C43 C42 C41 135.3(8)
C43 C42 H42A 103.4
C41 C42 H42A 103.4
C43 C42 H42B 103.4
C41 C42 H42B 103.4
H42A C42 H42B 105.2
C42 C43 H43A 109.5
C42 C43 H43B 109.5
H43A C43 H43B 109.5
C42 C43 H43C 109.5
H43A C43 H43C 109.5
H43B C43 H43C 109.5

loop_
_geom_bond_atom_site_label_1
_geom_bond_atom_site_label_2
_geom_bond_distance
Rh1 C19 2.082(4)
Rh1 P1 2.3088(10)
Rh1 P2 2.3249(11)
Rh1 P3 2.3370(11)
P1 C3 1.845(4)
P1 C1 1.849(4)
P1 C5 1.851(4)
P2 C11 1.843(4)
P2 C7 1.846(4)
P2 C9 1.855(4)
P3 C17 1.828(6)
P3 C13 1.836(5)
P3 C15 1.900(6)
O1 B1 1.391(5)
O1 C28 1.459(4)
O2 B1 1.389(5)
O2 C29 1.450(5)
N1 B1 1.403(5)
N1 C20 1.440(5)
N1 C21 1.465(5)
C1 C2 1.537(6)
C1 H1A 0.9900
C1 H1B 0.9900
C2 H2A 0.9800
C2 H2B 0.9800
C2 H2C 0.9800
C3 C4 1.529(6)
C3 H3A 0.9900
C3 H3B 0.9900
C4 H4A 0.9800
C4 H4B 0.9800
C4 H4C 0.9800
C5 C6 1.524(7)
C5 H5A 0.9900
C5 H5B 0.9900
C6 H6A 0.9800
C6 H6B 0.9800
C6 H6C 0.9800
C7 C8 1.515(6)
C7 H7A 0.9900
C7 H7B 0.9900
C8 H8A 0.9800
C8 H8B 0.9800
C8 H8C 0.9800
C9 C10 1.530(6)
C9 H9A 0.9900
C9 H9B 0.9900
C10 H10A 0.9800
C10 H10B 0.9800
C10 H10C 0.9800
C11 C12 1.524(7)
C11 H11A 0.9900
C11 H11B 0.9900
C12 H12A 0.9800
C12 H12B 0.9800
C12 H12C 0.9800
C13 C14 1.503(8)
C13 H13A 0.9900
C13 H13B 0.9900
C14 H14A 0.9800
C14 H14B 0.9800
C14 H14C 0.9800
C15 C16 1.503(7)
C15 H15A 0.9900
C15 H15B 0.9900
C16 H16A 0.9800
C16 H16B 0.9800
C16 H16C 0.9800
C17 C18 1.506(8)
C17 H17A 0.9900
C17 H17B 0.9900
C18 H18A 0.9800
C18 H18B 0.9800
C18 H18C 0.9800
C19 C37 1.407(5)
C19 C20 1.426(5)
C20 C34 1.397(5)
C21 C22 1.518(5)
C21 H21A 0.9900
C21 H21B 0.9900
C22 C27 1.391(6)
C22 C23 1.392(5)
C23 C24 1.389(5)
C23 H23 0.9500
C24 C25 1.389(7)
C24 H24 0.9500
C25 C26 1.390(6)
C25 H25 0.9500
C26 C27 1.400(5)
C26 H26 0.9500
C27 H27 0.9500
C28 C33 1.518(6)
C28 C32 1.526(6)
C28 C29 1.563(5)
C29 C30 1.525(6)
C29 C31 1.527(6)
C30 H30A 0.9800
C30 H30B 0.9800
C30 H30C 0.9800
C31 H31A 0.9800
C31 H31B 0.9800
C31 H31C 0.9800
C32 H32A 0.9800
C32 H32B 0.9800
C32 H32C 0.9800
C33 H33A 0.9800
C33 H33B 0.9800
C33 H33C 0.9800
C34 C35 1.385(6)
C34 H34 0.9500
C35 C36 1.387(6)
C35 H35 0.9500
C36 C37 1.385(6)
C36 H36 0.9500
C37 H37 0.9500
C39 C38 1.354(12)
C39 C40 1.518(12)
C39 H39A 0.9900
C39 H39B 0.9900
C40 C41 1.343(12)
C40 H40A 0.9900
C40 H40B 0.9900
C38 H38A 0.9800
C38 H38B 0.9800
C38 H38C 0.9800
C41 C42 1.585(11)
C41 H41A 0.9900
C41 H41B 0.9900
C42 C43 1.282(12)
C42 H42A 0.9900
C42 H42B 0.9900
C43 H43A 0.9800
C43 H43B 0.9800
C43 H43C 0.9800
